data_9008249
loop_
_publ_author_name
'Christidis, P. C.'
'Rentzeperis, P. J.'

_publ_section_title
;
 The crystal structure of the monoclinic Fe2(SO4)3
;
_journal_name_full 'Zeitschrift fur Kristallographie'
_journal_page_first 233
_journal_page_last 245
_journal_volume 141
_journal_year 1975
_chemical_formula_structural Fe2(SO4)3
_chemical_formula_sum 'Fe2 O12 S3'
_space_group_IT_number 14
_symmetry_space_group_name_Hall '-P 2yn'
_symmetry_space_group_name_H-M 'P 1 21/n 1'
_cell_angle_alpha 90
_cell_angle_beta 90.25
_cell_angle_gamma 90
_cell_length_a 8.2955
_cell_length_b 8.5332
_cell_length_c 11.6304
_cell_formula_units_Z 4
_cell_volume 823.275
_database_code_amcsd 0010775
_exptl_crystal_density_diffrn 3.226
_cod_original_formula_sum 'Fe2 S3 O12'
_cod_database_code 9008249
_amcsd_formula_title Fe2(SO4)3

loop_
_space_group_symop_operation_xyz
x,y,z
1/2+x,1/2-y,1/2+z
1/2-x,1/2+y,1/2-z
-x,-y,-z

loop_
_atom_site_aniso_label
_atom_site_aniso_U_11
_atom_site_aniso_U_22
_atom_site_aniso_U_33
_atom_site_aniso_U_12
_atom_site_aniso_U_13
_atom_site_aniso_U_23
Fe1 0.00380 0.00410 0.00430 -0.00010 0.00000 -0.00050
Fe2 0.00440 0.00430 0.00530 0.00100 -0.00010 -0.00030
S1 0.00310 0.00320 0.00650 0.00050 0.00040 0.00070
S2 0.00420 0.00380 0.00360 0.00050 -0.00020 0.00030
S3 0.00500 0.00430 0.00390 -0.00100 -0.00060 0.00030
O1 0.00840 0.00770 0.01060 0.00350 0.00010 0.00440
O2 0.00960 0.01160 0.00940 -0.00500 -0.00300 -0.00050
O3 0.00530 0.00720 0.01310 -0.00130 0.00390 0.00180
O4 0.00850 0.00740 0.01430 0.00500 0.00410 -0.00300
O5 0.01070 0.01410 0.00610 -0.00650 0.00080 0.00230
O6 0.00540 0.01130 0.00890 0.00530 -0.00150 -0.00270
O7 0.01010 0.01440 0.00270 -0.00090 -0.00210 -0.00160
O8 0.01230 0.00430 0.01290 0.00350 -0.00410 -0.00170
O9 0.01310 0.00820 0.00700 -0.00230 -0.00490 0.00560
O10 0.01580 0.01590 0.00740 -0.00180 0.00490 -0.00390
O11 0.00710 0.01020 0.01710 -0.00280 -0.00430 0.00630
O12 0.01490 0.00350 0.00700 -0.00460 0.00070 0.00030

loop_
_atom_site_label
_atom_site_fract_x
_atom_site_fract_y
_atom_site_fract_z
_atom_site_U_iso_or_equiv
Fe1 0.74909 0.46575 0.61655 0.00405
Fe2 0.75297 0.03475 0.38433 0.00469
S1 0.03835 0.25224 0.49506 0.00431
S2 0.60408 0.38148 0.34898 0.00393
S3 0.60802 0.11527 0.64571 0.00431
O1 0.09030 0.12660 0.57390 0.00887
O2 0.93960 0.18940 0.39980 0.01013
O3 0.18170 0.32920 0.44790 0.00849
O4 0.94570 0.36480 0.56230 0.01001
O5 0.71210 0.47930 0.28050 0.01026
O6 0.43600 0.41800 0.32000 0.00849
O7 0.63530 0.41130 0.47120 0.00899
O8 0.62810 0.21400 0.32360 0.00963
O9 0.63350 0.00240 0.73840 0.00937
O10 0.71090 0.07220 0.54870 0.01305
O11 0.43670 0.11290 0.61130 0.01140
O12 0.65360 0.27260 0.68600 0.00849

loop_
_cod_related_entry_id
_cod_related_entry_database
_cod_related_entry_code
1 AMCSD 0010775
